data_9011244
loop_
_publ_author_name
'Marsh, E. R.'
'Herbstein, F. H.'

_publ_section_title
;
 More space group changes
;
_journal_coden_ASTM ASBSDK
_journal_issue 1
_journal_name_full
;
 Acta Crystallographica, Section B: Structural Science
;
_journal_page_first 77
_journal_page_last 88
_journal_paper_doi 10.1107/s0108768187009492
_journal_volume 44
_journal_year 1988
_chemical_compound_source 'Chia-Yi, Taiwan'
_chemical_formula_sum 'C10 H22 O3'
_chemical_name_mineral Flagstaffite
_space_group_IT_number 43
_symmetry_space_group_name_Hall 'F 2 -2d'
_symmetry_space_group_name_H-M 'F d d 2'
_cell_angle_alpha 90
_cell_angle_beta 90
_cell_angle_gamma 90
_cell_length_a 18.421
_cell_length_b 22.791
_cell_length_c 10.912
_cell_formula_units_Z 16
_cell_volume 4581.218
_database_code_amcsd 0009811
_exptl_crystal_density_diffrn 1.104
_cod_original_cell_volume 4581.217
_cod_original_formula_sum 'C10 O3 H22'
_cod_database_code 9011244

loop_
_space_group_symop_operation_xyz
x,y,z
x,1/2+y,1/2+z
1/2+x,y,1/2+z
1/2+x,1/2+y,z
1/4+x,1/4-y,1/4+z
1/4+x,3/4-y,3/4+z
3/4+x,1/4-y,3/4+z
3/4+x,3/4-y,1/4+z
1/4-x,1/4+y,1/4+z
1/4-x,3/4+y,3/4+z
3/4-x,1/4+y,3/4+z
3/4-x,3/4+y,1/4+z
-x,1/2-y,1/2+z
-x,-y,+z
1/2-x,1/2-y,+z
1/2-x,-y,1/2+z

loop_
_atom_site_label
_atom_site_fract_x
_atom_site_fract_y
_atom_site_fract_z
_atom_site_U_iso_or_equiv
C1 -0.02370 0.28630 0.03060 0.03950
C2 0.02370 0.21940 0.01500 0.04310
C3 0.05290 0.19580 0.00280 0.04500
C4 0.10180 0.21180 0.10990 0.04310
C5 0.10090 0.27820 0.12680 0.04310
C6 0.02460 0.30280 0.13900 0.05000
C7 -0.10030 0.31280 0.03830 0.04350
C8 -0.09760 0.37960 0.02690 0.06090
C9 -0.14180 0.29530 0.15220 0.06350
O10 -0.14310 0.29110 -0.06320 0.04450
C11 0.17810 0.18870 0.09090 0.06380
O12 0.07310 0.18740 0.22100 0.04680
O13 0.04080 0.07230 0.18270 0.07270
H1 -0.00120 0.30180 -0.04060 0.02900
H21 -0.05480 0.20830 -0.05380 0.05200
H11 -0.04960 0.19990 0.08930 0.05200
H31 0.05280 0.15220 -0.00560 0.04900
H32 0.07360 0.20930 -0.06900 0.03200
H51 0.13320 0.29080 0.19380 0.04600
H52 0.12740 0.29700 0.05290 0.04900
H61 0.02730 0.34720 0.14350 0.06100
H62 0.00280 0.28990 0.21440 0.03800
H81 -0.07250 0.39760 0.09090 0.07100
H82 -0.07280 0.39090 -0.05380 0.07700
H83 -0.14680 0.39410 0.02430 0.04600
H91 -0.14190 0.25080 0.15590 0.08900
H92 -0.12060 0.31050 0.22380 0.08400
H93 -0.19280 0.31040 0.14090 0.08600
H10 -0.12420 0.30220 -0.12060 0.05300
H111 0.20070 0.20450 0.01790 0.05400
H112 0.17570 0.14630 0.08500 0.06100
H113 0.20840 0.20250 0.15090 0.06100
H12 0.06700 0.15270 0.21060 0.06100
H131 0.06310 0.04310 0.19010 0.08100
H132 -0.00410 0.06580 0.18630 0.10100

loop_
_cod_related_entry_id
_cod_related_entry_database
_cod_related_entry_code
1 AMCSD 0009811
